data_4070894
loop_
_publ_author_name
'Shen, Hao'
'Chan, Hoi-Shan'
'Xie, Zuowei'

_publ_section_title
;
 Synthesis, Structural Characterization, and Reactivity of Group 4 Metal
 Complexes Derived from 1-Indenyl-1,2-carborane
;
_journal_issue 6
_journal_name_full Organometallics
_journal_page_first 1157
_journal_paper_doi 10.1021/om701108v
_journal_volume 27
_journal_year 2008
_chemical_formula_sum 'C17 H36 B9 Hf N3'
_chemical_formula_weight 558.27
_chemical_name_systematic
; 
 ? 
;
_space_group_IT_number 14
_symmetry_cell_setting monoclinic
_symmetry_space_group_name_Hall '-P 2ybc'
_symmetry_space_group_name_H-M 'P 1 21/c 1'
_atom_sites_solution_hydrogens geom
_atom_sites_solution_primary direct
_atom_sites_solution_secondary difmap
_audit_creation_method SHELXL-97
_cell_angle_alpha 90.00
_cell_angle_beta 122.79(3)
_cell_angle_gamma 90.00
_cell_formula_units_Z 4
_cell_length_a 15.551(3)
_cell_length_b 10.170(2)
_cell_length_c 19.253(4)
_cell_measurement_temperature 293(2)
_cell_volume 2559.8(12)
_computing_cell_refinement 'BIOTEX RIGAKU'
_computing_data_collection 'RAXIS-IIC RIGAKU'
_computing_data_reduction 'BIOTEX RIGAKU'
_computing_molecular_graphics 'SIEMENS SHELXTL'
_computing_publication_material 'SIEMENS SHELXTL'
_computing_structure_refinement 'SHELXL-97 (Sheldrick, 1997)'
_computing_structure_solution 'SHELXS-97 (Sheldrick, 1990)'
_diffrn_ambient_temperature 293(2)
_diffrn_measured_fraction_theta_full 0.970
_diffrn_measured_fraction_theta_max 0.970
_diffrn_measurement_device_type 'RAXIS-IIC RIGAKU'
_diffrn_measurement_method IP
_diffrn_radiation_monochromator graphite
_diffrn_radiation_source 'fine-focus sealed tube'
_diffrn_radiation_type MoK\a
_diffrn_radiation_wavelength 0.71073
_diffrn_reflns_av_R_equivalents 0.2191
_diffrn_reflns_av_sigmaI/netI 0.1924
_diffrn_reflns_limit_h_max 0
_diffrn_reflns_limit_h_min -18
_diffrn_reflns_limit_k_max 12
_diffrn_reflns_limit_k_min -12
_diffrn_reflns_limit_l_max 22
_diffrn_reflns_limit_l_min -19
_diffrn_reflns_number 7639
_diffrn_reflns_theta_full 25.00
_diffrn_reflns_theta_max 25.00
_diffrn_reflns_theta_min 2.37
_exptl_absorpt_coefficient_mu 4.084
_exptl_absorpt_correction_T_max 1.0000
_exptl_absorpt_correction_T_min 0.5346
_exptl_absorpt_correction_type ABSCOR
_exptl_crystal_colour orange
_exptl_crystal_density_diffrn 1.449
_exptl_crystal_density_method 'not measured'
_exptl_crystal_description block
_exptl_crystal_F_000 1104
_exptl_crystal_size_max 0.50
_exptl_crystal_size_mid 0.40
_exptl_crystal_size_min 0.30
_refine_diff_density_max 4.340
_refine_diff_density_min -2.264
_refine_diff_density_rms 0.231
_refine_ls_extinction_method none
_refine_ls_goodness_of_fit_ref 1.120
_refine_ls_hydrogen_treatment riding
_refine_ls_matrix_type full
_refine_ls_number_parameters 271
_refine_ls_number_reflns 4382
_refine_ls_number_restraints 0
_refine_ls_restrained_S_all 1.120
_refine_ls_R_factor_all 0.0903
_refine_ls_R_factor_gt 0.0827
_refine_ls_shift/su_max 0.007
_refine_ls_shift/su_mean 0.001
_refine_ls_structure_factor_coef Fsqd
_refine_ls_weighting_details 'calc w=1/[\s^2^(Fo^2^)+(0.1068P)^2^+1.9774P] where P=(Fo^2^+2Fc^2^)/3'
_refine_ls_weighting_scheme calc
_refine_ls_wR_factor_gt 0.2076
_refine_ls_wR_factor_ref 0.2163
_reflns_number_gt 3870
_reflns_number_total 4382
_reflns_threshold_expression >2sigma(I)
_cod_data_source_file om701108v-file002.cif
_cod_data_source_block 3c
_cod_depositor_comments
;
The following automatic conversions were performed:

'_symmetry_cell_setting' value 'Monoclinic' changed to 'monoclinic'
according to /home/saulius/struct/CIF-dictionaries/cif_core.dic
dictionary named 'cif_core.dic' version 2.4.1 from 2010-06-29.

Automatic conversion script
Id: cif_fix_values 1715 2011-07-08 13:25:40Z adriana 
;
_cod_original_cell_volume 2559.9(9)
_cod_original_sg_symbol_H-M P2(1)/c
_cod_database_code 4070894

loop_
_symmetry_equiv_pos_as_xyz
'x, y, z'
'-x, y+1/2, -z+1/2'
'-x, -y, -z'
'x, -y-1/2, z-1/2'

loop_
_atom_site_label
_atom_site_type_symbol
_atom_site_fract_x
_atom_site_fract_y
_atom_site_fract_z
_atom_site_U_iso_or_equiv
_atom_site_adp_type
_atom_site_occupancy
_atom_site_symmetry_multiplicity
_atom_site_calc_flag
_atom_site_refinement_flags
Hf1 Hf 0.33011(2) 0.29646(3) 0.32407(2) 0.0527(2) Uani 1 1 d .
N1 N 0.4050(6) 0.3599(8) 0.2685(5) 0.0630(17) Uani 1 1 d .
N2 N 0.2899(6) 0.0986(8) 0.2970(5) 0.0657(19) Uani 1 1 d .
N3 N 0.4917(6) 0.2481(8) 0.4431(5) 0.0623(16) Uani 1 1 d .
H3A H 0.5267 0.3253 0.4614 0.075 Uiso 1 1 calc R
B3 B 0.2474(8) 0.3214(11) 0.4119(7) 0.055(2) Uani 1 1 d .
H3 H 0.2760 0.2349 0.4527 0.067 Uiso 1 1 calc R
B4 B 0.3270(7) 0.4608(11) 0.4255(6) 0.063(2) Uani 1 1 d .
H4 H 0.4078 0.4681 0.4764 0.076 Uiso 1 1 calc R
B5 B 0.2759(7) 0.5314(9) 0.3273(6) 0.0528(18) Uani 1 1 d .
H5 H 0.3240 0.5875 0.3120 0.063 Uiso 1 1 calc R
B6 B 0.0713(7) 0.4506(11) 0.2743(6) 0.063(2) Uani 1 1 d .
H6 H -0.0101 0.4452 0.2244 0.075 Uiso 1 1 calc R
B7 B 0.1205(9) 0.3783(10) 0.3749(7) 0.064(2) Uani 1 1 d .
H7 H 0.0705 0.3269 0.3900 0.077 Uiso 1 1 calc R
B8 B 0.2260(8) 0.4714(12) 0.4480(8) 0.075(3) Uani 1 1 d .
H8 H 0.2439 0.4822 0.5114 0.090 Uiso 1 1 calc R
B9 B 0.2466(9) 0.6024(10) 0.3936(8) 0.067(2) Uani 1 1 d .
H9 H 0.2783 0.6987 0.4222 0.080 Uiso 1 1 calc R
B10 B 0.1494(8) 0.5910(10) 0.2869(7) 0.063(2) Uani 1 1 d .
H10 H 0.1170 0.6764 0.2455 0.075 Uiso 1 1 calc R
B11 B 0.1179(8) 0.5528(11) 0.3639(7) 0.066(2) Uani 1 1 d .
H11 H 0.0672 0.6155 0.3730 0.079 Uiso 1 1 calc R
C1 C 0.1765(6) 0.4389(8) 0.2621(6) 0.0560(18) Uani 1 1 d .
C2 C 0.1565(7) 0.3219(9) 0.3088(6) 0.0580(19) Uani 1 1 d .
H2 H 0.1214 0.2280 0.2781 0.070 Uiso 1 1 calc R
C11 C 0.1490(7) 0.4070(9) 0.1730(5) 0.059(2) Uani 1 1 d .
C12 C 0.1585(7) 0.4985(9) 0.1181(6) 0.067(2) Uani 1 1 d .
C13 C 0.1873(8) 0.6323(10) 0.1230(7) 0.072(2) Uani 1 1 d .
H13A H 0.2048 0.6823 0.1693 0.087 Uiso 1 1 calc R
C14 C 0.1890(11) 0.6876(11) 0.0578(11) 0.092(4) Uani 1 1 d .
H14A H 0.2126 0.7733 0.0629 0.110 Uiso 1 1 calc R
C15 C 0.1565(9) 0.6189(12) -0.0152(8) 0.081(3) Uani 1 1 d .
H15A H 0.1547 0.6604 -0.0590 0.097 Uiso 1 1 calc R
C16 C 0.1261(8) 0.4851(11) -0.0222(7) 0.076(3) Uani 1 1 d .
H16A H 0.1060 0.4371 -0.0698 0.091 Uiso 1 1 calc R
C17 C 0.1272(7) 0.4287(11) 0.0431(6) 0.072(2) Uani 1 1 d .
C18 C 0.1015(10) 0.2856(10) 0.0497(8) 0.075(3) Uani 1 1 d .
H18A H 0.0317 0.2638 0.0067 0.090 Uiso 1 1 calc R
H18B H 0.1480 0.2249 0.0473 0.090 Uiso 1 1 calc R
C19 C 0.1166(7) 0.2859(8) 0.1351(6) 0.058(2) Uani 1 1 d .
H19A H 0.1053 0.2134 0.1586 0.069 Uiso 1 1 calc R
C20 C 0.4841(9) 0.4614(13) 0.3083(8) 0.085(3) Uani 1 1 d .
H20A H 0.5112 0.4795 0.2748 0.128 Uiso 1 1 calc R
H20B H 0.5382 0.4311 0.3617 0.128 Uiso 1 1 calc R
H20C H 0.4550 0.5402 0.3146 0.128 Uiso 1 1 calc R
C21 C 0.3833(10) 0.3300(14) 0.1840(8) 0.086(3) Uani 1 1 d .
H21A H 0.4322 0.3747 0.1766 0.130 Uiso 1 1 calc R
H21B H 0.3156 0.3592 0.1428 0.130 Uiso 1 1 calc R
H21C H 0.3884 0.2369 0.1786 0.130 Uiso 1 1 calc R
C22 C 0.3149(11) 0.0283(11) 0.2437(8) 0.088(3) Uani 1 1 d .
H22A H 0.2919 -0.0612 0.2372 0.133 Uiso 1 1 calc R
H22B H 0.3876 0.0296 0.2684 0.133 Uiso 1 1 calc R
H22C H 0.2816 0.0702 0.1906 0.133 Uiso 1 1 calc R
C23 C 0.2241(9) 0.0113(9) 0.3119(7) 0.078(3) Uani 1 1 d .
H23A H 0.2226 -0.0753 0.2914 0.116 Uiso 1 1 calc R
H23B H 0.1559 0.0461 0.2837 0.116 Uiso 1 1 calc R
H23C H 0.2515 0.0069 0.3701 0.116 Uiso 1 1 calc R
C24 C 0.4906(11) 0.1889(11) 0.5138(10) 0.088(4) Uani 1 1 d .
H24A H 0.5596 0.1730 0.5589 0.132 Uiso 1 1 calc R
H24B H 0.4537 0.1073 0.4966 0.132 Uiso 1 1 calc R
H24C H 0.4579 0.2483 0.5312 0.132 Uiso 1 1 calc R
C25 C 0.5509(8) 0.1594(12) 0.4194(8) 0.079(3) Uani 1 1 d .
H25A H 0.6167 0.1396 0.4677 0.119 Uiso 1 1 calc R
H25B H 0.5597 0.2034 0.3796 0.119 Uiso 1 1 calc R
H25C H 0.5135 0.0792 0.3960 0.119 Uiso 1 1 calc R

loop_
_atom_site_aniso_label
_atom_site_aniso_U_11
_atom_site_aniso_U_22
_atom_site_aniso_U_33
_atom_site_aniso_U_23
_atom_site_aniso_U_13
_atom_site_aniso_U_12
Hf1 0.0524(3) 0.0482(3) 0.0580(4) 0.00109(12) 0.0302(3) 0.00081(12)
N1 0.065(4) 0.071(4) 0.056(4) -0.003(4) 0.035(4) -0.005(4)
N2 0.054(4) 0.070(5) 0.071(5) 0.001(4) 0.033(4) 0.002(4)
N3 0.055(4) 0.055(4) 0.066(5) 0.000(4) 0.024(4) 0.004(4)
B3 0.059(5) 0.061(5) 0.048(5) -0.009(5) 0.030(4) -0.003(5)
B4 0.048(4) 0.071(6) 0.065(6) 0.000(5) 0.027(4) 0.010(5)
B5 0.052(4) 0.056(4) 0.046(4) 0.010(4) 0.024(4) 0.009(4)
B6 0.050(4) 0.078(6) 0.055(5) -0.002(5) 0.025(4) 0.004(5)
B7 0.071(6) 0.068(5) 0.060(6) -0.006(5) 0.039(5) -0.003(5)
B8 0.061(5) 0.081(6) 0.081(7) -0.015(6) 0.037(5) 0.001(6)
B9 0.062(5) 0.053(5) 0.069(7) -0.011(5) 0.025(5) -0.002(5)
B10 0.059(5) 0.057(5) 0.067(6) 0.002(5) 0.030(5) 0.007(5)
B11 0.060(5) 0.076(6) 0.064(6) -0.015(5) 0.036(5) 0.000(5)
C1 0.049(4) 0.051(4) 0.060(5) 0.007(4) 0.024(4) 0.008(4)
C2 0.060(5) 0.055(4) 0.062(5) 0.001(4) 0.034(4) -0.001(4)
C11 0.052(4) 0.070(5) 0.052(5) -0.005(4) 0.025(4) -0.006(4)
C12 0.057(4) 0.072(6) 0.068(6) 0.016(5) 0.031(4) 0.010(4)
C13 0.076(6) 0.069(5) 0.063(6) 0.017(5) 0.031(5) 0.010(5)
C14 0.080(7) 0.068(6) 0.123(13) 0.027(7) 0.052(8) 0.003(6)
C15 0.084(7) 0.090(7) 0.070(7) 0.022(6) 0.043(6) 0.008(6)
C16 0.073(5) 0.091(7) 0.070(6) 0.019(6) 0.043(5) 0.012(6)
C17 0.063(5) 0.091(6) 0.059(5) 0.016(5) 0.032(4) 0.009(6)
C18 0.075(6) 0.086(7) 0.063(6) -0.010(5) 0.037(6) -0.002(5)
C19 0.054(4) 0.062(5) 0.055(5) 0.001(4) 0.028(4) -0.009(4)
C20 0.073(6) 0.096(7) 0.091(7) -0.003(7) 0.047(6) -0.026(7)
C21 0.084(7) 0.110(7) 0.081(8) 0.001(8) 0.055(7) 0.003(8)
C22 0.118(9) 0.070(5) 0.093(8) -0.006(6) 0.068(8) 0.004(7)
C23 0.079(6) 0.060(5) 0.098(8) -0.006(5) 0.051(6) -0.013(5)
C24 0.084(7) 0.074(7) 0.096(10) 0.020(6) 0.042(7) 0.012(6)
C25 0.064(5) 0.075(5) 0.090(7) -0.007(6) 0.037(5) 0.012(6)

loop_
_atom_type_symbol
_atom_type_description
_atom_type_scat_dispersion_real
_atom_type_scat_dispersion_imag
_atom_type_scat_source
C C 0.0033 0.0016 'International Tables Vol C Tables 4.2.6.8 and 6.1.1.4'
H H 0.0000 0.0000 'International Tables Vol C Tables 4.2.6.8 and 6.1.1.4'
B B 0.0013 0.0007 'International Tables Vol C Tables 4.2.6.8 and 6.1.1.4'
N N 0.0061 0.0033 'International Tables Vol C Tables 4.2.6.8 and 6.1.1.4'
Hf Hf -0.5830 6.1852 'International Tables Vol C Tables 4.2.6.8 and 6.1.1.4'

loop_
_geom_angle_atom_site_label_1
_geom_angle_atom_site_label_2
_geom_angle_atom_site_label_3
_geom_angle
N1 Hf1 N2 110.4(3)
N1 Hf1 N3 88.0(3)
N2 Hf1 N3 93.4(3)
N1 Hf1 C1 103.6(3)
N2 Hf1 C1 111.3(3)
N3 Hf1 C1 146.2(3)
N1 Hf1 B5 90.4(3)
N2 Hf1 B5 148.5(3)
N3 Hf1 B5 111.4(3)
C1 Hf1 B5 38.5(3)
N1 Hf1 C2 139.7(3)
N2 Hf1 C2 85.1(3)
N3 Hf1 C2 129.2(3)
C1 Hf1 C2 37.4(3)
B5 Hf1 C2 64.3(3)
N1 Hf1 B4 115.8(3)
N2 Hf1 B4 133.2(3)
N3 Hf1 B4 81.2(3)
C1 Hf1 B4 65.1(3)
B5 Hf1 B4 40.1(3)
C2 Hf1 B4 64.7(3)
N1 Hf1 B3 155.6(3)
N2 Hf1 B3 93.9(3)
N3 Hf1 B3 91.7(3)
C1 Hf1 B3 64.8(3)
B5 Hf1 B3 67.1(3)
C2 Hf1 B3 38.2(3)
B4 Hf1 B3 40.4(3)
C20 N1 C21 109.9(8)
C20 N1 Hf1 120.0(6)
C21 N1 Hf1 129.7(7)
C22 N2 C23 108.2(8)
C22 N2 Hf1 119.2(6)
C23 N2 Hf1 131.9(6)
C24 N3 C25 109.8(9)
C24 N3 Hf1 115.9(7)
C25 N3 Hf1 109.3(6)
C2 B3 B8 103.9(8)
C2 B3 B7 59.7(6)
B8 B3 B7 58.7(6)
C2 B3 B4 103.8(7)
B8 B3 B4 61.9(6)
B7 B3 B4 108.9(7)
C2 B3 Hf1 68.8(4)
B8 B3 Hf1 126.4(6)
B7 B3 Hf1 126.2(6)
B4 B3 Hf1 68.6(4)
B5 B4 B9 58.4(6)
B5 B4 B3 106.8(7)
B9 B4 B3 106.6(6)
B5 B4 B8 106.4(7)
B9 B4 B8 60.4(6)
B3 B4 B8 58.4(6)
B5 B4 Hf1 68.6(4)
B9 B4 Hf1 123.9(6)
B3 B4 Hf1 71.0(4)
B8 B4 Hf1 125.5(6)
C1 B5 B9 106.6(7)
C1 B5 B4 106.0(7)
B9 B5 B4 61.5(6)
C1 B5 B10 60.5(5)
B9 B5 B10 60.7(6)
B4 B5 B10 110.9(6)
C1 B5 Hf1 68.6(4)
B9 B5 Hf1 129.3(6)
B4 B5 Hf1 71.4(5)
B10 B5 Hf1 127.6(6)
C2 B6 C1 55.2(5)
C2 B6 B11 104.1(7)
C1 B6 B11 104.1(6)
C2 B6 B10 103.2(6)
C1 B6 B10 58.0(5)
B11 B6 B10 61.3(6)
C2 B6 B7 59.1(5)
C1 B6 B7 103.2(7)
B11 B6 B7 59.4(6)
B10 B6 B7 108.3(7)
C2 B7 B8 103.5(7)
C2 B7 B11 103.7(7)
B8 B7 B11 60.6(7)
C2 B7 B3 57.6(5)
B8 B7 B3 60.3(6)
B11 B7 B3 108.5(8)
C2 B7 B6 57.9(5)
B8 B7 B6 108.1(8)
B11 B7 B6 60.0(6)
B3 B7 B6 107.0(6)
B7 B8 B3 61.0(6)
B7 B8 B11 60.6(7)
B3 B8 B11 109.1(8)
B7 B8 B9 108.2(9)
B3 B8 B9 105.9(7)
B11 B8 B9 60.8(7)
B7 B8 B4 109.0(7)
B3 B8 B4 59.7(6)
B11 B8 B4 108.5(8)
B9 B8 B4 58.2(6)
B5 B9 B10 61.2(6)
B5 B9 B4 60.1(5)
B10 B9 B4 110.1(7)
B5 B9 B8 108.4(7)
B10 B9 B8 108.2(8)
B4 B9 B8 61.4(6)
B5 B9 B11 109.5(7)
B10 B9 B11 61.2(6)
B4 B9 B11 109.2(7)
B8 B9 B11 58.5(6)
C1 B10 B9 101.3(7)
C1 B10 B5 56.1(5)
B9 B10 B5 58.1(6)
C1 B10 B6 60.3(5)
B9 B10 B6 107.3(8)
B5 B10 B6 107.0(7)
C1 B10 B11 104.2(7)
B9 B10 B11 60.8(6)
B5 B10 B11 106.8(7)
B6 B10 B11 59.2(5)
B7 B11 B8 58.8(7)
B7 B11 B6 60.7(6)
B8 B11 B6 107.2(7)
B7 B11 B9 106.7(7)
B8 B11 B9 60.7(6)
B6 B11 B9 105.4(6)
B7 B11 B10 107.9(7)
B8 B11 B10 107.4(7)
B6 B11 B10 59.5(5)
B9 B11 B10 58.0(6)
C11 C1 C2 115.9(7)
C11 C1 B5 122.6(7)
C2 C1 B5 112.1(7)
C11 C1 B10 121.7(7)
C2 C1 B10 110.6(6)
B5 C1 B10 63.4(6)
C11 C1 B6 115.8(7)
C2 C1 B6 60.5(5)
B5 C1 B6 114.2(6)
B10 C1 B6 61.7(5)
C11 C1 Hf1 91.5(5)
C2 C1 Hf1 74.2(4)
B5 C1 Hf1 72.9(4)
B10 C1 Hf1 134.6(6)
B6 C1 Hf1 133.7(5)
C1 C2 B3 111.2(7)
C1 C2 B6 64.3(5)
B3 C2 B6 115.7(7)
C1 C2 B7 113.5(7)
B3 C2 B7 62.8(6)
B6 C2 B7 63.0(6)
C1 C2 Hf1 68.3(4)
B3 C2 Hf1 73.0(5)
B6 C2 Hf1 131.6(5)
B7 C2 Hf1 133.2(6)
C19 C11 C12 109.5(7)
C19 C11 C1 124.8(8)
C12 C11 C1 125.6(8)
C13 C12 C17 117.7(8)
C13 C12 C11 135.0(9)
C17 C12 C11 107.3(8)
C14 C13 C12 119.1(11)
C13 C14 C15 122.2(10)
C14 C15 C16 119.7(10)
C17 C16 C15 118.3(11)
C16 C17 C12 122.8(10)
C16 C17 C18 126.7(10)
C12 C17 C18 110.4(8)
C19 C18 C17 101.0(8)
C11 C19 C18 111.6(7)

loop_
_geom_bond_atom_site_label_1
_geom_bond_atom_site_label_2
_geom_bond_distance
Hf1 N1 2.065(7)
Hf1 N2 2.088(9)
Hf1 N3 2.361(8)
Hf1 C1 2.478(8)
Hf1 B5 2.545(9)
Hf1 C2 2.566(9)
Hf1 B4 2.591(10)
Hf1 B3 2.633(9)
N1 C20 1.466(13)
N1 C21 1.504(14)
N2 C22 1.466(12)
N2 C23 1.496(11)
N3 C24 1.496(16)
N3 C25 1.526(12)
B3 C2 1.702(15)
B3 B8 1.781(15)
B3 B7 1.793(14)
B3 B4 1.805(15)
B4 B5 1.760(13)
B4 B9 1.785(14)
B4 B8 1.844(13)
B5 C1 1.657(13)
B5 B9 1.730(13)
B5 B10 1.785(13)
B6 C2 1.719(13)
B6 C1 1.779(11)
B6 B11 1.797(14)
B6 B10 1.804(15)
B6 B7 1.809(15)
B7 C2 1.741(12)
B7 B8 1.752(16)
B7 B11 1.785(16)
B8 B11 1.785(17)
B8 B9 1.827(17)
B9 B10 1.777(17)
B9 B11 1.829(15)
B10 C1 1.737(13)
B10 B11 1.836(14)
C1 C11 1.561(12)
C1 C2 1.621(12)
C11 C19 1.380(12)
C11 C12 1.474(12)
C12 C13 1.420(14)
C12 C17 1.436(14)
C13 C14 1.390(17)
C14 C15 1.40(2)
C15 C16 1.422(16)
C16 C17 1.375(13)
C17 C18 1.532(15)
C18 C19 1.530(15)
